data_4113728
loop_
_publ_author_name
'Philip R. A. Webber'
'Paul D. Beer'
'George Z. Chen'
'Vitor Felix'
'Michael G. B. Drew'

_publ_section_title
;
 Bis(calix[4]diquinone) Receptors: Cesium- and Rubidium-Selective
 Redox-Active Ionophores
;
_journal_name_full 'Journal of the American Chemical Society'
_journal_page_first 5774
_journal_page_last 5785
_journal_paper_doi 10.1021/ja029740t
_journal_volume 125
_journal_year 2003
_chemical_formula_sum 'C90 H106 O16 S4'
_chemical_formula_weight 1571.99
_chemical_name_systematic
;
 ?
;
_space_group_IT_number 2
_symmetry_cell_setting triclinic
_symmetry_space_group_name_Hall '-P 1'
_symmetry_space_group_name_H-M 'P -1'
_atom_sites_solution_hydrogens geom
_atom_sites_solution_primary direct
_atom_sites_solution_secondary difmap
_audit_creation_method SHELXL-97
_cell_angle_alpha 116.736(10)
_cell_angle_beta 99.688(10)
_cell_angle_gamma 105.312(10)
_cell_formula_units_Z 1
_cell_length_a 13.50(2)
_cell_length_b 14.06(2)
_cell_length_c 14.01(2)
_cell_measurement_temperature 293(2)
_cell_volume 2160(5)
_computing_cell_refinement XDS
_computing_data_collection 'XDS (Kabsch, 1991)'
_computing_data_reduction XDS
_computing_molecular_graphics PLATON(Spek,1994)
_computing_structure_refinement 'SHELXL-93 (Sheldrick, 1993)'
_computing_structure_solution 'SHELXS-86 (Sheldrick, 1990)'
_diffrn_ambient_temperature 293(2)
_diffrn_measurement_device 'Marresearch Image Plate'
_diffrn_measurement_method '95 frames at 2^o intervals, counting time 5 min.'
_diffrn_radiation_monochromator graphite
_diffrn_radiation_source 'fine-focus sealed tube'
_diffrn_radiation_type MoK\a
_diffrn_radiation_wavelength 0.71073
_diffrn_reflns_av_R_equivalents 0.0000
_diffrn_reflns_av_sigmaI/netI 0.2139
_diffrn_reflns_limit_h_max 14
_diffrn_reflns_limit_h_min 0
_diffrn_reflns_limit_k_max 16
_diffrn_reflns_limit_k_min -17
_diffrn_reflns_limit_l_max 16
_diffrn_reflns_limit_l_min -17
_diffrn_reflns_number 7583
_diffrn_reflns_theta_max 26.14
_diffrn_reflns_theta_min 1.96
_diffrn_standards_decay_% 0.0
_diffrn_standards_interval_count n/a
_diffrn_standards_interval_time n/a
_diffrn_standards_number n/a
_exptl_absorpt_coefficient_mu 0.174
_exptl_absorpt_correction_type none
_exptl_crystal_density_diffrn 1.209
_exptl_crystal_F_000 838
_exptl_crystal_size_max 0.30
_exptl_crystal_size_mid 0.25
_exptl_crystal_size_min 0.20
_refine_diff_density_max 0.667
_refine_diff_density_min -0.499
_refine_diff_density_rms 0.075
_refine_ls_extinction_coef 0.006(4)
_refine_ls_extinction_expression Fc^*^=kFc[1+0.001xFc^2^\l^3^/sin(2\q)]^-1/4^
_refine_ls_extinction_method SHELXL
_refine_ls_goodness_of_fit_ref 0.920
_refine_ls_hydrogen_treatment mixed
_refine_ls_matrix_type full
_refine_ls_number_parameters 501
_refine_ls_number_reflns 7583
_refine_ls_number_restraints 6
_refine_ls_restrained_S_all 0.923
_refine_ls_R_factor_all 0.3841
_refine_ls_R_factor_gt 0.1218
_refine_ls_shift/su_max 0.084
_refine_ls_shift/su_mean 0.004
_refine_ls_structure_factor_coef Fsqd
_refine_ls_weighting_details 'w=1/[\s^2^(Fo^2^)+(0.2000P)^2^+0.0000P] where P=(Fo^2^+2Fc^2^)/3'
_refine_ls_weighting_scheme calc
_refine_ls_wR_factor_gt 0.3081
_refine_ls_wR_factor_ref 0.4148
_reflns_number_gt 1757
_reflns_number_total 7583
_reflns_threshold_expression >2sigma(I)
_cod_data_source_file ja029740tsi20021223_083431_2.cif
_cod_data_source_block 2
_cod_depositor_comments
;
The following automatic conversions were performed:

'_refine_ls_weighting_scheme' value 'calc
w=1/[\s^2^(Fo^2^)+(0.2000P)^2^+0.0000P] where P=(Fo^2^+2Fc^2^)/3' was
changed to 'calc'. New tag '_refine_ls_weighting_details' was
created. The value of the new tag was set to
'w=1/[\s^2^(Fo^2^)+(0.2000P)^2^+0.0000P] where P=(Fo^2^+2Fc^2^)/3'.

Automatic conversion script
Id: cif_fix_values 3143 2015-03-26 13:38:13Z robertas 
;
_cod_database_code 4113728

loop_
_symmetry_equiv_pos_as_xyz
'x, y, z'
'-x, -y, -z'

loop_
_atom_site_label
_atom_site_type_symbol
_atom_site_fract_x
_atom_site_fract_y
_atom_site_fract_z
_atom_site_U_iso_or_equiv
_atom_site_adp_type
_atom_site_occupancy
_atom_site_calc_flag
_atom_site_refinement_flags
_atom_site_disorder_assembly
_atom_site_disorder_group
C11 C 0.6785(6) 0.3808(8) 0.1569(7) 0.066(2) Uani 1 d . . .
C12 C 0.6212(7) 0.2877(9) 0.1570(7) 0.077(3) Uani 1 d . . .
H12 H 0.6534 0.2357 0.1531 0.093 Uiso 1 calc R . .
C13 C 0.5093(8) 0.2617(9) 0.1631(8) 0.081(3) Uani 1 d . . .
C14 C 0.4588(7) 0.3449(8) 0.1615(7) 0.073(3) Uani 1 d . . .
H14 H 0.3874 0.3309 0.1610 0.088 Uiso 1 calc R . .
C15 C 0.5147(7) 0.4387(8) 0.1607(7) 0.069(2) Uani 1 d . . .
C16 C 0.6242(7) 0.4579(8) 0.1516(7) 0.069(2) Uani 1 d . . .
C17 C 0.4626(6) 0.5207(8) 0.1550(7) 0.072(3) Uani 1 d . . .
H17A H 0.3897 0.4942 0.1576 0.086 Uiso 1 calc R . .
H17B H 0.4552 0.5133 0.0817 0.086 Uiso 1 calc R . .
C21 C 0.5201(6) 0.6493(8) 0.2460(8) 0.066(2) Uani 1 d . . .
C22 C 0.5263(7) 0.7296(9) 0.2124(8) 0.071(3) Uani 1 d . . .
H22 H 0.4950 0.7026 0.1360 0.085 Uiso 1 calc R . .
C23 C 0.5772(7) 0.8489(9) 0.2882(8) 0.071(2) Uani 1 d . . .
C24 C 0.6247(7) 0.8838(9) 0.4013(8) 0.077(3) Uani 1 d . . .
H24 H 0.6587 0.9627 0.4535 0.092 Uiso 1 calc R . .
C25 C 0.6251(7) 0.8101(9) 0.4420(8) 0.069(2) Uani 1 d . . .
C26 C 0.5656(6) 0.6889(9) 0.3614(8) 0.068(3) Uani 1 d . . .
C27 C 0.6784(7) 0.8588(8) 0.5681(7) 0.081(3) Uani 1 d . . .
H27A H 0.7238 0.9397 0.6026 0.097 Uiso 1 calc R . .
H27B H 0.6211 0.8553 0.6015 0.097 Uiso 1 calc R . .
C31 C 0.7471(7) 0.8022(8) 0.6009(7) 0.072(3) Uani 1 d . . .
C32 C 0.7339(7) 0.7735(8) 0.6774(8) 0.077(3) Uani 1 d . . .
H32 H 0.6758 0.7807 0.7035 0.092 Uiso 1 calc R . .
C33 C 0.8066(8) 0.7306(9) 0.7237(8) 0.088(3) Uani 1 d . . .
C34 C 0.8968(7) 0.7164(9) 0.6760(8) 0.089(3) Uani 1 d . . .
H34 H 0.9426 0.6870 0.7008 0.107 Uiso 1 calc R . .
C35 C 0.9133(7) 0.7443(9) 0.5999(8) 0.088(3) Uani 1 d . . .
C36 C 0.8405(7) 0.7918(9) 0.5587(8) 0.083(3) Uani 1 d . . .
C37 C 1.0099(8) 0.7377(11) 0.5569(8) 0.115(4) Uani 1 d . . .
H37A H 1.0482 0.7055 0.5914 0.137 Uiso 1 calc R . .
H37B H 1.0591 0.8164 0.5870 0.137 Uiso 1 calc R . .
C41 C 0.9925(7) 0.6705(9) 0.4297(7) 0.083(3) Uani 1 d . . .
C42 C 1.0745(7) 0.7029(9) 0.3926(8) 0.079(3) Uani 1 d . . .
H42 H 1.1365 0.7683 0.4451 0.095 Uiso 1 calc R . .
C43 C 1.0712(8) 0.6437(9) 0.2798(9) 0.076(3) Uani 1 d . . .
C44 C 0.9724(8) 0.5504(8) 0.2059(8) 0.080(3) Uani 1 d . . .
H44 H 0.9638 0.5110 0.1292 0.096 Uiso 1 calc R . .
C45 C 0.8884(7) 0.5135(8) 0.2387(8) 0.073(3) Uani 1 d . . .
C46 C 0.8972(8) 0.5749(10) 0.3535(9) 0.087(3) Uani 1 d . . .
C47 C 0.7908(7) 0.4027(8) 0.1465(8) 0.086(3) Uani 1 d . . .
H47A H 0.7854 0.4002 0.0754 0.103 Uiso 1 calc R . .
H47B H 0.8088 0.3381 0.1395 0.103 Uiso 1 calc R . .
O100 O 0.4634(5) 0.1834(6) 0.1739(6) 0.092(2) Uani 1 d . . .
O150 O 0.6708(5) 0.5361(6) 0.1352(5) 0.089(2) Uani 1 d . . .
O300 O 0.7946(5) 0.7044(6) 0.7935(6) 0.098(2) Uani 1 d . . .
O350 O 0.8595(5) 0.8313(7) 0.5012(6) 0.113(3) Uani 1 d . . .
C200 C 0.5766(9) 0.9375(9) 0.2521(9) 0.090(3) Uani 1 d . . .
C201 C 0.5455(16) 0.8871(10) 0.1279(10) 0.187(8) Uani 1 d . . .
C202 C 0.6910(10) 1.0314(12) 0.3041(14) 0.158(6) Uani 1 d . . .
H20A H 0.6863 1.0999 0.3081 0.189 Uiso 1 calc R . .
H20B H 0.7342 1.0050 0.2579 0.189 Uiso 1 calc R . .
H20C H 0.7243 1.0481 0.3790 0.189 Uiso 1 calc R . .
C203 C 0.5089(13) 1.0041(14) 0.3100(14) 0.177(7) Uani 1 d . . .
H20D H 0.4330 0.9605 0.2659 0.212 Uiso 1 calc R . .
H20E H 0.5311 1.0776 0.3156 0.212 Uiso 1 calc R . .
H20F H 0.5205 1.0155 0.3846 0.212 Uiso 1 calc R . .
C400 C 1.1640(7) 0.6753(10) 0.2381(9) 0.091(3) Uani 1 d . . .
C401 C 1.2639(11) 0.7693(14) 0.3342(12) 0.198(8) Uani 1 d . . .
H40A H 1.2499 0.8382 0.3714 0.238 Uiso 1 calc R . .
H40B H 1.3226 0.7839 0.3058 0.238 Uiso 1 calc R . .
H40C H 1.2835 0.7464 0.3872 0.238 Uiso 1 calc R . .
C402 C 1.1320(12) 0.7043(15) 0.1499(14) 0.182(7) Uani 1 d . . .
H40D H 1.1386 0.7832 0.1863 0.218 Uiso 1 calc R . .
H40E H 1.0579 0.6545 0.1020 0.218 Uiso 1 calc R . .
H40F H 1.1789 0.6938 0.1049 0.218 Uiso 1 calc R . .
C403 C 1.1928(10) 0.5701(12) 0.1770(13) 0.153(6) Uani 1 d . . .
H40G H 1.2544 0.5913 0.1545 0.184 Uiso 1 calc R . .
H40H H 1.1317 0.5097 0.1111 0.184 Uiso 1 calc R . .
H40I H 1.2103 0.5433 0.2272 0.184 Uiso 1 calc R . .
O250 O 0.5606(4) 0.6132(5) 0.4008(5) 0.0686(16) Uani 1 d . . .
C251 C 0.4548(8) 0.5589(9) 0.4016(9) 0.099(3) Uani 1 d . . .
H25A H 0.4536 0.4945 0.4111 0.119 Uiso 1 calc R . .
H25B H 0.4010 0.5286 0.3290 0.119 Uiso 1 calc R . .
C252 C 0.4241(7) 0.6402(10) 0.4944(9) 0.105(4) Uani 1 d . . .
H25C H 0.4125 0.6979 0.4791 0.126 Uiso 1 calc R . .
H25D H 0.4819 0.6794 0.5666 0.126 Uiso 1 calc R . .
C253 C 0.3092(10) 0.5619(14) 0.4988(12) 0.175(8) Uani 1 d . . .
H25E H 0.2540 0.5163 0.4242 0.210 Uiso 1 calc R . .
H25F H 0.3230 0.5097 0.5217 0.210 Uiso 1 calc R . .
C254 C 0.2753(12) 0.6304(16) 0.5702(16) 0.188(7) Uani 1 d . . .
H25G H 0.2507 0.6751 0.5427 0.226 Uiso 1 calc R . .
H25H H 0.3327 0.6828 0.6431 0.226 Uiso 1 calc R . .
C255 C 0.1742(10) 0.5448(14) 0.5802(11) 0.153(7) Uani 1 d . . .
H25I H 0.1459 0.5938 0.6326 0.184 Uiso 1 calc R . .
H25J H 0.1175 0.4997 0.5066 0.184 Uiso 1 calc R . .
O450 O 0.1864(5) 0.4660(9) 0.6134(6) 0.122(3) Uani 1 d . . .
S81 S 0.9113(6) 0.8869(6) 0.1986(6) 0.214(3) Uani 1 d . A 1
O82 O 1.0203(12) 0.9280(12) 0.1984(12) 0.224(6) Uani 1 d . A 1
C83 C 0.8300(17) 0.7390(16) 0.0845(16) 0.229(9) Uani 1 d . A 1
H83A H 0.8600 0.6882 0.0949 0.275 Uiso 1 calc R A 1
H83B H 0.8305 0.7320 0.0132 0.275 Uiso 1 calc R A 1
H83C H 0.7564 0.7186 0.0850 0.275 Uiso 1 calc R A 1
C84 C 0.9099(18) 0.860(2) 0.3008(15) 0.275(13) Uani 1 d . A 1
H84A H 0.9279 0.9312 0.3706 0.330 Uiso 1 calc R A 1
H84B H 0.9625 0.8275 0.3083 0.330 Uiso 1 calc R A 1
H84C H 0.8387 0.8073 0.2835 0.330 Uiso 1 calc R A 1
S91 S 0.8701(9) 0.1163(10) 0.0714(8) 0.162(5) Uiso 0.495(14) d PD B 2
O92 O 0.8285(8) 0.1756(9) 0.1612(9) 0.160(3) Uiso 0.495(14) d PD B 2
C93 C 0.938(3) 0.176(3) 0.011(3) 0.209(16) Uiso 0.495(14) d PD B 2
H93A H 0.9841 0.2549 0.0671 0.251 Uiso 0.495(14) calc PR B 2
H93B H 0.8873 0.1732 -0.0479 0.251 Uiso 0.495(14) calc PR B 2
H93C H 0.9816 0.1344 -0.0203 0.251 Uiso 0.495(14) calc PR B 2
C94 C 0.802(4) -0.037(2) 0.003(4) 0.30(3) Uiso 0.495(14) d PD B 2
H94A H 0.7263 -0.0559 -0.0037 0.361 Uiso 0.495(14) calc PR B 2
H94B H 0.8344 -0.0632 0.0481 0.361 Uiso 0.495(14) calc PR B 2
H94C H 0.8087 -0.0737 -0.0704 0.361 Uiso 0.495(14) calc PR B 2
S71 S 0.8014(13) 0.0592(13) 0.0543(11) 0.212(6) Uiso 0.505(14) d PD B 3
O72 O 0.8285(8) 0.1756(9) 0.1612(9) 0.160(3) Uiso 0.505(14) d PD B 3
C73 C 0.7643(18) 0.073(2) -0.0621(17) 0.121(9) Uiso 0.505(14) d PD B 3
H73A H 0.7964 0.0346 -0.1165 0.145 Uiso 0.505(14) calc PR B 3
H73B H 0.7896 0.1531 -0.0383 0.145 Uiso 0.505(14) calc PR B 3
H73C H 0.6864 0.0384 -0.0960 0.145 Uiso 0.505(14) calc PR B 3
C74 C 0.918(2) 0.037(4) 0.025(3) 0.221(17) Uiso 0.505(14) d PD B 3
H74A H 0.9564 0.0242 0.0794 0.265 Uiso 0.505(14) calc PR B 3
H74B H 0.9657 0.1035 0.0280 0.265 Uiso 0.505(14) calc PR B 3
H74C H 0.8968 -0.0295 -0.0499 0.265 Uiso 0.505(14) calc PR B 3

loop_
_atom_site_aniso_label
_atom_site_aniso_U_11
_atom_site_aniso_U_22
_atom_site_aniso_U_33
_atom_site_aniso_U_23
_atom_site_aniso_U_13
_atom_site_aniso_U_12
C11 0.060(5) 0.080(7) 0.047(5) 0.029(5) 0.012(4) 0.020(5)
C12 0.087(6) 0.086(8) 0.071(6) 0.044(6) 0.031(5) 0.042(6)
C13 0.092(7) 0.071(7) 0.063(6) 0.031(6) 0.026(5) 0.014(6)
C14 0.071(5) 0.075(7) 0.081(7) 0.046(6) 0.032(5) 0.023(5)
C15 0.067(5) 0.080(7) 0.065(6) 0.039(5) 0.024(4) 0.032(5)
C16 0.080(6) 0.061(6) 0.061(6) 0.026(5) 0.027(5) 0.028(5)
C17 0.061(5) 0.085(7) 0.055(6) 0.028(5) 0.013(4) 0.027(5)
C21 0.058(5) 0.077(7) 0.056(6) 0.032(6) 0.017(4) 0.025(5)
C22 0.076(6) 0.095(8) 0.073(7) 0.062(7) 0.032(5) 0.040(6)
C23 0.073(5) 0.068(7) 0.062(6) 0.030(6) 0.017(5) 0.023(5)
C24 0.081(6) 0.066(7) 0.069(7) 0.028(6) 0.019(5) 0.024(5)
C25 0.090(6) 0.064(7) 0.061(6) 0.029(6) 0.041(5) 0.036(6)
C26 0.053(5) 0.110(9) 0.090(7) 0.068(7) 0.050(5) 0.058(5)
C27 0.094(6) 0.085(7) 0.054(6) 0.033(5) 0.030(5) 0.025(6)
C31 0.093(6) 0.091(7) 0.041(5) 0.047(5) 0.016(5) 0.031(5)
C32 0.064(5) 0.079(7) 0.081(7) 0.040(6) 0.010(5) 0.029(5)
C33 0.084(7) 0.094(8) 0.055(6) 0.024(6) 0.028(5) 0.017(6)
C34 0.078(6) 0.137(9) 0.051(6) 0.046(6) 0.032(5) 0.039(6)
C35 0.071(6) 0.099(8) 0.059(6) 0.022(6) 0.008(5) 0.025(5)
C36 0.067(6) 0.128(9) 0.059(6) 0.057(6) 0.039(5) 0.020(6)
C37 0.076(6) 0.166(11) 0.068(7) 0.037(7) 0.026(5) 0.041(7)
C41 0.062(5) 0.107(8) 0.050(6) 0.024(6) 0.008(5) 0.025(6)
C42 0.061(5) 0.104(8) 0.073(7) 0.048(6) 0.024(5) 0.027(5)
C43 0.085(6) 0.094(8) 0.085(7) 0.061(6) 0.050(6) 0.044(6)
C44 0.100(7) 0.086(7) 0.059(6) 0.035(6) 0.046(6) 0.035(6)
C45 0.070(6) 0.079(7) 0.069(6) 0.031(6) 0.037(5) 0.035(5)
C46 0.077(6) 0.120(9) 0.094(8) 0.062(7) 0.054(6) 0.054(6)
C47 0.075(6) 0.105(8) 0.069(7) 0.039(6) 0.035(5) 0.026(6)
O100 0.105(5) 0.092(5) 0.112(6) 0.069(5) 0.050(4) 0.047(4)
O150 0.074(4) 0.091(5) 0.092(5) 0.045(4) 0.030(3) 0.020(4)
O300 0.096(5) 0.125(6) 0.092(5) 0.069(5) 0.032(4) 0.046(4)
O350 0.081(4) 0.185(8) 0.110(6) 0.100(6) 0.047(4) 0.050(5)
C200 0.122(8) 0.084(8) 0.087(8) 0.059(7) 0.042(7) 0.040(7)
C201 0.40(2) 0.073(9) 0.062(8) 0.038(7) 0.026(11) 0.087(12)
C202 0.130(10) 0.149(13) 0.230(17) 0.135(13) 0.062(11) 0.037(10)
C203 0.234(16) 0.210(16) 0.245(19) 0.172(16) 0.153(15) 0.166(14)
C400 0.074(6) 0.115(9) 0.095(8) 0.070(8) 0.036(6) 0.018(6)
C401 0.140(11) 0.234(18) 0.110(11) 0.049(11) 0.068(10) -0.027(12)
C402 0.170(13) 0.29(2) 0.211(17) 0.188(17) 0.135(13) 0.113(14)
C403 0.122(10) 0.159(13) 0.194(15) 0.078(12) 0.095(10) 0.077(9)
O250 0.066(3) 0.082(4) 0.071(4) 0.046(4) 0.027(3) 0.033(3)
C251 0.099(7) 0.127(9) 0.090(8) 0.072(7) 0.055(6) 0.026(7)
C252 0.072(6) 0.160(11) 0.085(8) 0.067(8) 0.041(5) 0.031(6)
C253 0.079(8) 0.199(16) 0.106(11) -0.014(10) 0.011(7) 0.037(9)
C254 0.113(11) 0.211(19) 0.178(18) 0.064(15) 0.026(11) 0.056(11)
C255 0.096(8) 0.213(17) 0.094(10) 0.074(11) 0.044(7) -0.021(10)
O450 0.073(4) 0.186(9) 0.068(5) 0.046(5) 0.033(4) 0.026(5)
S81 0.240(6) 0.279(8) 0.230(7) 0.173(7) 0.133(6) 0.142(6)
O82 0.206(12) 0.261(15) 0.239(14) 0.139(12) 0.116(11) 0.095(11)
C83 0.29(2) 0.163(17) 0.179(19) 0.078(15) 0.065(17) 0.034(17)
C84 0.41(3) 0.51(4) 0.178(17) 0.27(2) 0.20(2) 0.34(3)

loop_
_atom_type_symbol
_atom_type_description
_atom_type_scat_dispersion_real
_atom_type_scat_dispersion_imag
_atom_type_scat_source
C C 0.0033 0.0016 'International Tables Vol C Tables 4.2.6.8 and 6.1.1.4'
H H 0.0000 0.0000 'International Tables Vol C Tables 4.2.6.8 and 6.1.1.4'
N N 0.0061 0.0033 'International Tables Vol C Tables 4.2.6.8 and 6.1.1.4'
O O 0.0106 0.0060 'International Tables Vol C Tables 4.2.6.8 and 6.1.1.4'
S S 0.1246 0.1234 'International Tables Vol C Tables 4.2.6.8 and 6.1.1.4'

loop_
_geom_angle_atom_site_label_1
_geom_angle_atom_site_label_2
_geom_angle_atom_site_label_3
_geom_angle
_geom_angle_site_symmetry_1
C12 C11 C16 118.4(8) .
C12 C11 C47 122.9(9) .
C16 C11 C47 118.2(9) .
C11 C12 C13 124.1(9) .
O100 C13 C12 122.8(10) .
O100 C13 C14 121.7(9) .
C12 C13 C14 115.4(9) .
C15 C14 C13 121.4(8) .
C14 C15 C16 120.5(9) .
C14 C15 C17 121.5(8) .
C16 C15 C17 117.6(8) .
O150 C16 C15 120.8(9) .
O150 C16 C11 119.5(8) .
C15 C16 C11 119.7(9) .
C15 C17 C21 118.2(7) .
C22 C21 C26 119.1(9) .
C22 C21 C17 118.4(9) .
C26 C21 C17 122.5(9) .
C21 C22 C23 123.1(9) .
C24 C23 C22 115.6(9) .
C24 C23 C200 121.4(9) .
C22 C23 C200 122.9(9) .
C25 C24 C23 125.3(9) .
C24 C25 C26 116.4(9) .
C24 C25 C27 120.4(9) .
C26 C25 C27 123.0(9) .
O250 C26 C21 122.0(9) .
O250 C26 C25 117.8(9) .
C21 C26 C25 120.1(9) .
C31 C27 C25 117.8(8) .
C32 C31 C36 118.8(9) .
C32 C31 C27 120.7(8) .
C36 C31 C27 120.1(8) .
C31 C32 C33 123.7(9) .
O300 C33 C32 123.7(9) .
O300 C33 C34 120.0(11) .
C32 C33 C34 116.2(10) .
C35 C34 C33 122.1(10) .
C34 C35 C36 119.9(9) .
C34 C35 C37 122.3(10) .
C36 C35 C37 117.7(9) .
O350 C36 C31 118.0(10) .
O350 C36 C35 122.5(8) .
C31 C36 C35 119.2(8) .
C35 C37 C41 121.0(8) .
C42 C41 C46 120.0(9) .
C42 C41 C37 118.6(9) .
C46 C41 C37 121.4(9) .
C41 C42 C43 123.8(9) .
C44 C43 C42 114.0(8) .
C44 C43 C400 121.5(9) .
C42 C43 C400 124.5(10) .
C45 C44 C43 124.5(8) .
C44 C45 C46 119.0(9) .
C44 C45 C47 116.7(8) .
C46 C45 C47 124.3(8) .
O450 C46 C41 122.8(9) 2_666
O450 C46 C45 118.5(9) 2_666
C41 C46 C45 118.6(8) .
C11 C47 C45 120.7(7) .
C201 C200 C202 106.6(11) .
C201 C200 C23 113.5(9) .
C202 C200 C23 109.4(9) .
C201 C200 C203 115.3(12) .
C202 C200 C203 103.0(11) .
C23 C200 C203 108.3(9) .
C401 C400 C402 111.9(12) .
C401 C400 C43 111.3(9) .
C402 C400 C43 112.0(9) .
C401 C400 C403 107.3(11) .
C402 C400 C403 104.4(11) .
C43 C400 C403 109.5(9) .
C26 O250 C251 114.5(6) .
O250 C251 C252 112.8(8) .
C251 C252 C253 107.7(9) .
C254 C253 C252 109.1(14) .
C253 C254 C255 104.5(16) .
O450 C255 C254 122.7(13) .
C46 O450 C255 114.0(8) 2_666
O82 S81 C84 110.7(11) .
O82 S81 C83 113.3(10) .
C84 S81 C83 95.5(12) .
O92 S91 C93 124.8(16) .
O92 S91 C94 110(2) .
C93 S91 C94 122(2) .
O72 S71 C73 107.9(13) .
O72 S71 C74 113.2(17) .
C73 S71 C74 91.7(15) .

loop_
_geom_bond_atom_site_label_1
_geom_bond_atom_site_label_2
_geom_bond_distance
_geom_bond_site_symmetry_2
C11 C12 1.335(11) .
C11 C16 1.480(12) .
C11 C47 1.510(11) .
C12 C13 1.483(12) .
C13 O100 1.201(10) .
C13 C14 1.508(13) .
C14 C15 1.342(11) .
C15 C16 1.469(12) .
C15 C17 1.523(12) .
C16 O150 1.253(10) .
C17 C21 1.533(12) .
C21 C22 1.395(11) .
C21 C26 1.407(11) .
C22 C23 1.398(12) .
C23 C24 1.398(12) .
C23 C200 1.542(12) .
C24 C25 1.391(12) .
C25 C26 1.437(12) .
C25 C27 1.527(12) .
C26 O250 1.394(10) .
C27 C31 1.511(12) .
C31 C32 1.327(11) .
C31 C36 1.492(11) .
C32 C33 1.483(14) .
C33 O300 1.210(11) .
C33 C34 1.500(12) .
C34 C35 1.324(13) .
C35 C36 1.499(14) .
C35 C37 1.534(12) .
C36 O350 1.192(10) .
C37 C41 1.534(12) .
C41 C42 1.357(12) .
C41 C46 1.391(13) .
C42 C43 1.401(12) .
C43 C44 1.400(12) .
C43 C400 1.515(11) .
C44 C45 1.358(11) .
C45 C46 1.407(12) .
C45 C47 1.537(12) .
C46 O450 1.375(11) 2_666
C200 C201 1.480(15) .
C200 C202 1.529(15) .
C200 C203 1.546(15) .
C400 C401 1.492(16) .
C400 C402 1.499(16) .
C400 C403 1.533(15) .
O250 C251 1.434(10) .
C251 C252 1.505(13) .
C252 C253 1.677(16) .
C253 C254 1.286(17) .
C254 C255 1.636(18) .
C255 O450 1.416(17) .
O450 C46 1.375(11) 2_666
S81 O82 1.432(12) .
S81 C84 1.634(14) .
S81 C83 1.816(18) .
S91 O92 1.460(11) .
S91 C93 1.656(18) .
S91 C94 1.79(2) .
S71 O72 1.533(13) .
S71 C73 1.733(16) .
S71 C74 1.771(19) .
